data_4066016
loop_
_publ_author_name
'Hirano, Masafumi'
'Togashi, Sayaka'
'Ito, Muneaki'
'Sakaguchi, Yuko'
'Komine, Nobuyuki'
'Komiya, Sanshiro'

_publ_section_title
;
 Carbon&#x2212;Hydrogen Bond Cleavage Reaction in 5-Coordinate
 Bis(2,6-dimethylbenzenethiolato)ruthenium(II) Complexes
;
_journal_issue 14
_journal_name_full Organometallics
_journal_page_first 3146
_journal_paper_doi 10.1021/om100249s
_journal_volume 29
_journal_year 2010
_chemical_formula_moiety 'C46 H51 P3 S2 Ru '
_chemical_formula_sum 'C46 H51 P3 Ru S2'
_chemical_formula_weight 862.02
_space_group_IT_number 14
_symmetry_cell_setting monoclinic
_symmetry_Int_Tables_number 14
_symmetry_space_group_name_Hall '-P 2yn'
_symmetry_space_group_name_H-M 'P 1 21/n 1'
_cell_angle_alpha 90
_cell_angle_beta 107(1)
_cell_angle_gamma 90
_cell_formula_units_Z 4
_cell_length_a 13.2(2)
_cell_length_b 24.1(3)
_cell_length_c 14.8(2)
_cell_measurement_reflns_used 22
_cell_measurement_temperature 270.2
_cell_measurement_theta_max 15.9
_cell_measurement_theta_min 14.4
_cell_volume 4502(11)
_computing_cell_refinement 'MSC/AFC Diffractometer Control'
_computing_data_collection 'MSC/AFC Diffractometer Control'
_computing_data_reduction 'teXsan Ver. 1.10'
_computing_publication_material 'teXsan Ver. 1.10'
_computing_structure_refinement 'teXsan Ver. 1.10'
_computing_structure_solution DirectMethod
_diffrn_measured_fraction_theta_full 0.9821
_diffrn_measured_fraction_theta_max 0.9821
_diffrn_measurement_device_type 'Rigaku AFC7R'
_diffrn_measurement_method \w
_diffrn_radiation_type 'Mo K\a'
_diffrn_radiation_wavelength 0.7107
_diffrn_reflns_av_R_equivalents 0.024
_diffrn_reflns_limit_h_max 17
_diffrn_reflns_limit_h_min 0
_diffrn_reflns_limit_k_max 31
_diffrn_reflns_limit_k_min 0
_diffrn_reflns_limit_l_max 18
_diffrn_reflns_limit_l_min -19
_diffrn_reflns_number 11081
_diffrn_reflns_theta_full 27.76
_diffrn_reflns_theta_max 27.76
_diffrn_standards_decay_% 0.86
_diffrn_standards_interval_count 150
_diffrn_standards_number 3
_exptl_absorpt_coefficient_mu 0.580
_exptl_absorpt_correction_T_max 1.000
_exptl_absorpt_correction_T_min 0.711
_exptl_absorpt_correction_type psi-scan
_exptl_absorpt_process_details '(North, Phillips & Mathews, 1968)'
_exptl_crystal_colour purple
_exptl_crystal_density_diffrn 1.279
_exptl_crystal_density_method 'not measured'
_exptl_crystal_description prismatic
_exptl_crystal_size_max 0.200
_exptl_crystal_size_mid 0.200
_exptl_crystal_size_min 0.100
_refine_diff_density_max 1.23
_refine_diff_density_min -1.65
_refine_ls_extinction_method none
_refine_ls_goodness_of_fit_ref 1.179
_refine_ls_hydrogen_treatment noref
_refine_ls_number_parameters 505
_refine_ls_number_reflns 7487
_refine_ls_R_factor_gt 0.0468
_refine_ls_shift/su_max 0.0005
_refine_ls_structure_factor_coef F
_refine_ls_weighting_details 'w = 1/[\s^2^(Fo) + 0.00250|Fo|^2^]'
_refine_ls_weighting_scheme calc
_refine_ls_wR_factor_ref 0.0715
_reflns_number_gt 7487
_reflns_number_total 10373
_reflns_threshold_expression F^2^>3.0\s(F^2^)
_cod_data_source_file om100249s_si_002.cif
_cod_data_source_block complex2a
_cod_original_cell_volume 4477(100)
_cod_original_formula_sum 'C46 H51 P3 S2 Ru '
_cod_database_code 4066016

loop_
_symmetry_equiv_pos_as_xyz
x,y,z
1/2-x,1/2+y,1/2-z
-x,-y,-z
1/2+x,1/2-y,1/2+z

loop_
_atom_site_label
_atom_site_type_symbol
_atom_site_fract_x
_atom_site_fract_y
_atom_site_fract_z
_atom_site_U_iso_or_equiv
_atom_site_adp_type
_atom_site_occupancy
_atom_site_calc_flag
Ru(1) Ru 0.12556(2) 0.16473(1) 0.31290(2) 0.03085(8) Uani 1.00 d
S(1) S 0.12308(9) 0.10319(5) 0.44406(8) 0.0490(3) Uani 1.00 d
S(2) S 0.28423(8) 0.19710(4) 0.41837(7) 0.0372(2) Uani 1.00 d
P(1) P -0.04779(7) 0.18375(4) 0.29094(7) 0.0320(2) Uani 1.00 d
P(2) P 0.10691(8) 0.22392(4) 0.18629(7) 0.0300(2) Uani 1.00 d
P(3) P 0.08439(8) 0.09756(4) 0.20183(7) 0.0327(2) Uani 1.00 d
C(1) C 0.2404(3) 0.1030(2) 0.5416(3) 0.039(1) Uani 1.00 d
C(2) C 0.3289(4) 0.0719(2) 0.5403(3) 0.046(1) Uani 1.00 d
C(3) C 0.4169(4) 0.0693(2) 0.6205(4) 0.052(1) Uani 1.00 d
C(4) C 0.4174(4) 0.0969(2) 0.7014(3) 0.054(1) Uani 1.00 d
C(5) C 0.3306(4) 0.1274(2) 0.7042(3) 0.047(1) Uani 1.00 d
C(6) C 0.2419(3) 0.1319(2) 0.6248(3) 0.042(1) Uani 1.00 d
C(7) C 0.3333(5) 0.0406(2) 0.4526(4) 0.069(2) Uani 1.00 d
C(8) C 0.1495(5) 0.1665(2) 0.6310(4) 0.061(2) Uani 1.00 d
C(9) C 0.3649(3) 0.2463(2) 0.3824(3) 0.0378(10) Uani 1.00 d
C(10) C 0.4594(3) 0.2280(2) 0.3642(3) 0.049(1) Uani 1.00 d
C(11) C 0.5234(4) 0.2670(3) 0.3373(4) 0.062(2) Uani 1.00 d
C(12) C 0.4994(4) 0.3218(3) 0.3321(4) 0.060(2) Uani 1.00 d
C(13) C 0.4111(4) 0.3399(2) 0.3545(3) 0.052(1) Uani 1.00 d
C(14) C 0.3429(3) 0.3035(2) 0.3803(3) 0.040(1) Uani 1.00 d
C(15) C 0.4939(5) 0.1681(2) 0.3781(5) 0.076(2) Uani 1.00 d
C(16) C 0.2489(4) 0.3245(2) 0.4061(3) 0.050(1) Uani 1.00 d
C(17) C -0.1042(3) 0.2210(2) 0.1789(3) 0.041(1) Uani 1.00 d
C(18) C -0.0209(3) 0.2603(2) 0.1638(3) 0.041(1) Uani 1.00 d
C(19) C 0.0906(3) 0.1831(2) 0.0769(3) 0.0380(10) Uani 1.00 d
C(20) C 0.0381(3) 0.1279(2) 0.0808(3) 0.040(1) Uani 1.00 d
C(21) C -0.1501(3) 0.1329(2) 0.2929(3) 0.042(1) Uani 1.00 d
C(22) C -0.2266(4) 0.1162(2) 0.2109(4) 0.059(1) Uani 1.00 d
C(23) C -0.3018(5) 0.0769(3) 0.2154(5) 0.079(2) Uani 1.00 d
C(24) C -0.3023(5) 0.0549(3) 0.3004(6) 0.083(2) Uani 1.00 d
C(25) C -0.2258(5) 0.0708(3) 0.3823(5) 0.077(2) Uani 1.00 d
C(26) C -0.1513(4) 0.1094(2) 0.3778(4) 0.058(1) Uani 1.00 d
C(27) C -0.0675(3) 0.2357(2) 0.3753(3) 0.0370(10) Uani 1.00 d
C(28) C -0.1703(3) 0.2517(2) 0.3733(3) 0.046(1) Uani 1.00 d
C(29) C -0.1857(4) 0.2937(2) 0.4307(4) 0.057(1) Uani 1.00 d
C(30) C -0.0996(5) 0.3210(2) 0.4892(5) 0.068(2) Uani 1.00 d
C(31) C 0.0010(5) 0.3047(3) 0.4941(5) 0.077(2) Uani 1.00 d
C(32) C 0.0166(4) 0.2626(2) 0.4353(4) 0.057(1) Uani 1.00 d
C(33) C 0.1928(3) 0.2786(2) 0.1633(3) 0.0348(9) Uani 1.00 d
C(34) C 0.1614(4) 0.3345(2) 0.1547(4) 0.049(1) Uani 1.00 d
C(35) C 0.2256(5) 0.3733(2) 0.1291(4) 0.061(2) Uani 1.00 d
C(36) C 0.3174(5) 0.3589(2) 0.1117(4) 0.065(2) Uani 1.00 d
C(37) C 0.3487(4) 0.3045(2) 0.1192(3) 0.055(1) Uani 1.00 d
C(38) C 0.2878(3) 0.2652(2) 0.1467(3) 0.044(1) Uani 1.00 d
C(39) C 0.2054(3) 0.0615(2) 0.1958(3) 0.0374(10) Uani 1.00 d
C(40) C 0.2939(4) 0.0931(2) 0.1978(4) 0.053(1) Uani 1.00 d
C(41) C 0.3854(4) 0.0686(3) 0.1882(4) 0.063(2) Uani 1.00 d
C(42) C 0.3898(4) 0.0123(3) 0.1806(5) 0.072(2) Uani 1.00 d
C(43) C 0.3057(5) -0.0188(2) 0.1842(6) 0.091(2) Uani 1.00 d
C(44) C 0.2126(4) 0.0048(2) 0.1902(5) 0.067(2) Uani 1.00 d
C(45) C -0.0104(3) 0.0401(2) 0.1906(3) 0.043(1) Uani 1.00 d
C(46) C -0.0719(4) 0.0210(2) 0.1048(4) 0.056(1) Uani 1.00 d
C(47) C -0.1443(5) -0.0218(3) 0.0984(5) 0.071(2) Uani 1.00 d
C(48) C -0.1536(5) -0.0469(2) 0.1799(5) 0.072(2) Uani 1.00 d
C(49) C -0.0907(5) -0.0291(2) 0.2671(5) 0.071(2) Uani 1.00 d
C(50) C -0.0199(4) 0.0141(2) 0.2733(4) 0.058(1) Uani 1.00 d
H(1) H 0.4817 0.0492 0.6196 0.0380 Uiso 1.00 calc
H(2) H 0.4828 0.0962 0.7543 0.0380 Uiso 1.00 calc
H(3) H 0.3295 0.1473 0.7614 0.0380 Uiso 1.00 calc
H(4) H 0.3945 0.0178 0.4721 0.0380 Uiso 1.00 calc
H(5) H 0.2733 0.0165 0.4244 0.0380 Uiso 1.00 calc
H(6) H 0.3428 0.0613 0.4004 0.0380 Uiso 1.00 calc
H(7) H 0.1571 0.1795 0.6942 0.0380 Uiso 1.00 calc
H(8) H 0.0817 0.1523 0.5971 0.0380 Uiso 1.00 calc
H(9) H 0.1427 0.1971 0.5773 0.0587 Uiso 1.00 calc
H(10) H 0.5826 0.2538 0.3112 0.0587 Uiso 1.00 calc
H(11) H 0.5301 0.3451 0.2943 0.0380 Uiso 1.00 calc
H(12) H 0.3995 0.3787 0.3592 0.0380 Uiso 1.00 calc
H(13) H 0.5649 0.1651 0.3948 0.0587 Uiso 1.00 calc
H(14) H 0.5252 0.1611 0.4376 0.0587 Uiso 1.00 calc
H(15) H 0.4494 0.1477 0.3351 0.0587 Uiso 1.00 calc
H(16) H 0.2326 0.3615 0.4217 0.0380 Uiso 1.00 calc
H(17) H 0.2301 0.3063 0.4572 0.0380 Uiso 1.00 calc
H(18) H 0.1916 0.3228 0.3486 0.0380 Uiso 1.00 calc
H(19) H -0.1289 0.1936 0.1303 0.0380 Uiso 1.00 calc
H(20) H -0.1703 0.2370 0.1677 0.0587 Uiso 1.00 calc
H(21) H -0.0140 0.2917 0.2069 0.0380 Uiso 1.00 calc
H(22) H -0.0447 0.2730 0.1006 0.0380 Uiso 1.00 calc
H(23) H 0.0493 0.2071 0.0283 0.0380 Uiso 1.00 calc
H(24) H 0.1543 0.1749 0.0617 0.0380 Uiso 1.00 calc
H(25) H 0.0560 0.1081 0.0311 0.0380 Uiso 1.00 calc
H(26) H -0.0391 0.1312 0.0592 0.0380 Uiso 1.00 calc
H(27) H -0.2311 0.1319 0.1508 0.0380 Uiso 1.00 calc
H(28) H -0.3630 0.0722 0.1585 0.0380 Uiso 1.00 calc
H(29) H -0.3531 0.0285 0.3133 0.0380 Uiso 1.00 calc
H(30) H -0.2282 0.0496 0.4425 0.0587 Uiso 1.00 calc
H(31) H -0.0982 0.1217 0.4362 0.0380 Uiso 1.00 calc
H(32) H -0.2246 0.2263 0.3394 0.0380 Uiso 1.00 calc
H(33) H -0.2594 0.3051 0.4325 0.0587 Uiso 1.00 calc
H(34) H -0.1208 0.3517 0.5271 0.0587 Uiso 1.00 calc
H(35) H 0.0693 0.3172 0.5405 0.0587 Uiso 1.00 calc
H(36) H 0.0900 0.2533 0.4430 0.0380 Uiso 1.00 calc
H(37) H 0.0965 0.3459 0.1658 0.0380 Uiso 1.00 calc
H(38) H 0.2052 0.4108 0.1439 0.0380 Uiso 1.00 calc
H(39) H 0.3727 0.3819 0.0952 0.0587 Uiso 1.00 calc
H(40) H 0.4139 0.2910 0.1095 0.0380 Uiso 1.00 calc
H(41) H 0.3090 0.2264 0.1590 0.0380 Uiso 1.00 calc
H(42) H 0.2923 0.1345 0.2122 0.0587 Uiso 1.00 calc
H(43) H 0.4445 0.0908 0.1859 0.0380 Uiso 1.00 calc
H(44) H 0.4503 -0.0085 0.1739 0.0380 Uiso 1.00 calc
H(45) H 0.3185 -0.0599 0.1867 0.0587 Uiso 1.00 calc
H(46) H 0.1618 -0.0190 0.2062 0.0380 Uiso 1.00 calc
H(47) H -0.0732 0.0419 0.0479 0.0380 Uiso 1.00 calc
H(48) H -0.1912 -0.0277 0.0360 0.0380 Uiso 1.00 calc
H(49) H -0.2022 -0.0762 0.1802 0.0380 Uiso 1.00 calc
H(50) H -0.1058 -0.0399 0.3294 0.0587 Uiso 1.00 calc
H(51) H 0.0263 0.0236 0.3332 0.0587 Uiso 1.00 calc

loop_
_atom_site_aniso_label
_atom_site_aniso_U_11
_atom_site_aniso_U_22
_atom_site_aniso_U_33
_atom_site_aniso_U_12
_atom_site_aniso_U_13
_atom_site_aniso_U_23
Ru(1) 0.0321(2) 0.0289(2) 0.0316(2) -0.0011(1) 0.0094(1) 0.0020(1)
S(1) 0.0494(6) 0.0495(6) 0.0412(5) -0.0176(5) 0.0027(5) 0.0156(5)
S(2) 0.0360(5) 0.0355(5) 0.0357(5) -0.0074(4) 0.0039(4) 0.0056(4)
P(1) 0.0290(5) 0.0346(5) 0.0332(5) -0.0018(4) 0.0105(4) 0.0004(4)
P(2) 0.0331(5) 0.0279(5) 0.0298(5) 0.0004(4) 0.0104(4) 0.0032(4)
P(3) 0.0368(5) 0.0265(5) 0.0349(5) -0.0028(4) 0.0108(4) -0.0008(4)
C(1) 0.049(2) 0.034(2) 0.034(2) -0.005(2) 0.011(2) 0.011(2)
C(2) 0.066(3) 0.032(2) 0.043(2) 0.001(2) 0.020(2) 0.008(2)
C(3) 0.052(3) 0.044(3) 0.060(3) 0.007(2) 0.015(2) 0.016(2)
C(4) 0.052(3) 0.048(3) 0.050(3) -0.005(2) -0.002(2) 0.014(2)
C(5) 0.058(3) 0.042(2) 0.040(2) -0.010(2) 0.012(2) -0.001(2)
C(6) 0.049(2) 0.036(2) 0.042(2) -0.004(2) 0.017(2) 0.010(2)
C(7) 0.099(4) 0.054(3) 0.054(3) 0.021(3) 0.020(3) -0.001(2)
C(8) 0.062(3) 0.069(3) 0.057(3) 0.009(3) 0.025(3) -0.003(3)
C(9) 0.036(2) 0.040(2) 0.033(2) -0.008(2) 0.002(2) 0.001(2)
C(10) 0.041(2) 0.054(3) 0.050(2) -0.008(2) 0.011(2) -0.010(2)
C(11) 0.044(2) 0.096(4) 0.050(3) -0.017(3) 0.019(2) -0.014(3)
C(12) 0.059(3) 0.075(4) 0.048(3) -0.028(3) 0.017(2) 0.005(2)
C(13) 0.064(3) 0.047(3) 0.040(2) -0.019(2) 0.005(2) 0.006(2)
C(14) 0.046(2) 0.038(2) 0.032(2) -0.010(2) 0.006(2) 0.000(2)
C(15) 0.054(3) 0.064(4) 0.097(5) 0.011(3) 0.003(3) -0.027(3)
C(16) 0.059(3) 0.039(2) 0.053(3) 0.006(2) 0.017(2) 0.004(2)
C(17) 0.032(2) 0.048(2) 0.042(2) 0.002(2) 0.006(2) 0.003(2)
C(18) 0.039(2) 0.041(2) 0.041(2) 0.010(2) 0.011(2) 0.011(2)
C(19) 0.049(2) 0.036(2) 0.029(2) -0.002(2) 0.011(2) 0.001(2)
C(20) 0.044(2) 0.038(2) 0.035(2) -0.001(2) 0.009(2) -0.003(2)
C(21) 0.037(2) 0.043(2) 0.051(2) -0.007(2) 0.021(2) -0.004(2)
C(22) 0.051(3) 0.062(3) 0.061(3) -0.016(2) 0.010(2) -0.004(2)
C(23) 0.054(3) 0.081(4) 0.093(5) -0.031(3) 0.009(3) -0.008(4)
C(24) 0.065(3) 0.070(4) 0.120(6) -0.036(3) 0.037(4) -0.010(4)
C(25) 0.085(4) 0.070(4) 0.091(4) -0.027(3) 0.048(4) 0.004(3)
C(26) 0.057(3) 0.061(3) 0.062(3) -0.018(2) 0.025(2) 0.001(2)
C(27) 0.040(2) 0.035(2) 0.041(2) 0.001(2) 0.019(2) 0.002(2)
C(28) 0.041(2) 0.055(3) 0.045(2) 0.003(2) 0.016(2) -0.003(2)
C(29) 0.056(3) 0.064(3) 0.059(3) 0.014(2) 0.031(2) 0.000(2)
C(30) 0.079(4) 0.052(3) 0.083(4) 0.003(3) 0.039(3) -0.019(3)
C(31) 0.065(3) 0.080(4) 0.088(4) -0.014(3) 0.028(3) -0.049(4)
C(32) 0.045(2) 0.061(3) 0.071(3) -0.007(2) 0.026(2) -0.023(3)
C(33) 0.043(2) 0.032(2) 0.029(2) -0.004(2) 0.009(2) 0.004(1)
C(34) 0.052(3) 0.038(2) 0.057(3) 0.005(2) 0.014(2) 0.013(2)
C(35) 0.076(3) 0.040(2) 0.067(3) -0.008(2) 0.023(3) 0.014(2)
C(36) 0.080(4) 0.066(3) 0.046(3) -0.031(3) 0.016(3) 0.008(2)
C(37) 0.054(3) 0.068(3) 0.045(2) -0.021(2) 0.019(2) -0.006(2)
C(38) 0.047(2) 0.046(2) 0.041(2) -0.008(2) 0.016(2) -0.001(2)
C(39) 0.044(2) 0.030(2) 0.039(2) 0.003(2) 0.012(2) -0.002(2)
C(40) 0.051(2) 0.035(2) 0.078(3) 0.004(2) 0.026(2) 0.004(2)
C(41) 0.048(3) 0.066(3) 0.080(4) 0.013(2) 0.029(3) 0.014(3)
C(42) 0.057(3) 0.062(4) 0.104(5) 0.021(3) 0.032(3) -0.003(3)
C(43) 0.074(4) 0.043(3) 0.151(7) 0.014(3) 0.028(4) -0.026(4)
C(44) 0.057(3) 0.032(2) 0.114(5) -0.002(2) 0.026(3) -0.011(3)
C(45) 0.046(2) 0.030(2) 0.055(3) -0.006(2) 0.020(2) -0.006(2)
C(46) 0.061(3) 0.051(3) 0.058(3) -0.016(2) 0.022(2) -0.010(2)
C(47) 0.065(3) 0.062(3) 0.083(4) -0.026(3) 0.017(3) -0.021(3)
C(48) 0.065(3) 0.046(3) 0.114(5) -0.021(3) 0.043(4) -0.016(3)
C(49) 0.083(4) 0.047(3) 0.094(4) -0.020(3) 0.045(4) 0.005(3)
C(50) 0.069(3) 0.040(2) 0.067(3) -0.014(2) 0.023(3) 0.001(2)

loop_
_atom_type_symbol
_atom_type_description
_atom_type_scat_dispersion_real
_atom_type_scat_dispersion_imag
_atom_type_scat_source
C C 0.003 0.002
;International Tables for Crystallography
(1992, Vol. C, Tables 4.2.6.8 and 6.1.1.1)
;
H H 0.000 0.000
;International Tables for Crystallography
(1992, Vol. C, Table 6.1.1.2)
;
P P 0.102 0.094
;International Tables for Crystallography
(1992, Vol. C, Tables 4.2.6.8 and 6.1.1.1)
;
Ru Ru -1.259 0.836
;International Tables for Crystallography
(1992, Vol. C, Tables 4.2.6.8 and 6.1.1.1)
;
S S 0.125 0.123
;International Tables for Crystallography
(1992, Vol. C, Tables 4.2.6.8 and 6.1.1.1)
;

loop_
_geom_angle_atom_site_label_1
_geom_angle_atom_site_label_2
_geom_angle_atom_site_label_3
_geom_angle
_geom_angle_site_symmetry_2
_geom_angle_site_symmetry_3
_geom_angle_publ_flag
S(1) Ru(1) S(2) 83.8(3) 1_555 1_555 yes
S(1) Ru(1) P(1) 89.3(2) 1_555 1_555 yes
S(1) Ru(1) P(2) 173.3(1) 1_555 1_555 yes
S(1) Ru(1) P(3) 94.97(7) 1_555 1_555 yes
S(2) Ru(1) P(1) 134.0(6) 1_555 1_555 yes
S(2) Ru(1) P(2) 101.3(2) 1_555 1_555 yes
S(2) Ru(1) P(3) 134.4(3) 1_555 1_555 yes
P(1) Ru(1) P(2) 84.1(1) 1_555 1_555 yes
P(1) Ru(1) P(3) 91.4(3) 1_555 1_555 yes
P(2) Ru(1) P(3) 84.64(5) 1_555 1_555 yes
Ru(1) S(1) C(1) 115.7(5) 1_555 1_555 yes
Ru(1) S(2) C(9) 121.2(6) 1_555 1_555 yes
Ru(1) P(1) C(17) 110.6(2) 1_555 1_555 yes
Ru(1) P(1) C(21) 125.6(7) 1_555 1_555 yes
Ru(1) P(1) C(27) 112.3(2) 1_555 1_555 yes
C(17) P(1) C(21) 103.7(6) 1_555 1_555 yes
C(17) P(1) C(27) 100.3(3) 1_555 1_555 yes
C(21) P(1) C(27) 101.1(5) 1_555 1_555 yes
Ru(1) P(2) C(18) 108.3(3) 1_555 1_555 yes
Ru(1) P(2) C(19) 109.8(1) 1_555 1_555 yes
Ru(1) P(2) C(33) 132.1(4) 1_555 1_555 yes
C(18) P(2) C(19) 103.3(2) 1_555 1_555 yes
C(18) P(2) C(33) 101.9(9) 1_555 1_555 yes
C(19) P(2) C(33) 98.0(2) 1_555 1_555 yes
Ru(1) P(3) C(20) 111.1(1) 1_555 1_555 yes
Ru(1) P(3) C(39) 110.3(5) 1_555 1_555 yes
Ru(1) P(3) C(45) 128.1(2) 1_555 1_555 yes
C(20) P(3) C(39) 100.5(3) 1_555 1_555 yes
C(20) P(3) C(45) 100.7(4) 1_555 1_555 yes
C(39) P(3) C(45) 102.5(9) 1_555 1_555 yes
S(1) C(1) C(2) 121.5(8) 1_555 1_555 yes
S(1) C(1) C(6) 119.5(6) 1_555 1_555 yes
C(2) C(1) C(6) 118.9(4) 1_555 1_555 yes
C(1) C(2) C(3) 120.2(8) 1_555 1_555 yes
C(1) C(2) C(7) 121.6(5) 1_555 1_555 yes
C(3) C(2) C(7) 118.2(7) 1_555 1_555 yes
C(2) C(3) C(4) 120.7(7) 1_555 1_555 yes
C(2) C(3) H(1) 121.2 1_555 1_555 no
C(4) C(3) H(1) 118.0 1_555 1_555 no
C(3) C(4) C(5) 119.9(5) 1_555 1_555 yes
C(3) C(4) H(2) 117.8 1_555 1_555 no
C(5) C(4) H(2) 122.2 1_555 1_555 no
C(4) C(5) C(6) 121.1(8) 1_555 1_555 yes
C(4) C(5) H(3) 121.0 1_555 1_555 no
C(6) C(5) H(3) 117.9 1_555 1_555 no
C(1) C(6) C(5) 119.2(6) 1_555 1_555 yes
C(1) C(6) C(8) 121.7(5) 1_555 1_555 yes
C(5) C(6) C(8) 119.0(8) 1_555 1_555 yes
C(2) C(7) H(4) 105.7 1_555 1_555 no
C(2) C(7) H(5) 115.7 1_555 1_555 no
C(2) C(7) H(6) 118.6 1_555 1_555 no
H(4) C(7) H(5) 107.2 1_555 1_555 no
H(4) C(7) H(6) 104.1 1_555 1_555 no
H(5) C(7) H(6) 104.4 1_555 1_555 no
C(6) C(8) H(7) 112.6 1_555 1_555 no
C(6) C(8) H(8) 114.9 1_555 1_555 no
C(6) C(8) H(9) 103.2 1_555 1_555 no
H(7) C(8) H(8) 116.4 1_555 1_555 no
H(7) C(8) H(9) 117.5 1_555 1_555 no
H(8) C(8) H(9) 89.8 1_555 1_555 no
S(2) C(9) C(10) 119.0(7) 1_555 1_555 yes
S(2) C(9) C(14) 121.5(7) 1_555 1_555 yes
C(10) C(9) C(14) 119.1(4) 1_555 1_555 yes
C(9) C(10) C(11) 118.8(8) 1_555 1_555 yes
C(9) C(10) C(15) 121.1(5) 1_555 1_555 yes
C(11) C(10) C(15) 120.0(8) 1_555 1_555 yes
C(10) C(11) C(12) 121.4(8) 1_555 1_555 yes
C(10) C(11) H(10) 119.6 1_555 1_555 no
C(12) C(11) H(10) 118.3 1_555 1_555 no
C(11) C(12) C(13) 119.8(4) 1_555 1_555 yes
C(11) C(12) H(11) 118.1 1_555 1_555 no
C(13) C(12) H(11) 119.2 1_555 1_555 no
C(12) C(13) C(14) 122.0(8) 1_555 1_555 yes
C(12) C(13) H(12) 119.7 1_555 1_555 no
C(14) C(13) H(12) 118.0 1_555 1_555 no
C(9) C(14) C(13) 118.6(7) 1_555 1_555 yes
C(9) C(14) C(16) 120.6(4) 1_555 1_555 yes
C(13) C(14) C(16) 120.8(8) 1_555 1_555 yes
C(10) C(15) H(13) 111.2 1_555 1_555 no
C(10) C(15) H(14) 111.0 1_555 1_555 no
C(10) C(15) H(15) 109.1 1_555 1_555 no
H(13) C(15) H(14) 64.0 1_555 1_555 no
H(13) C(15) H(15) 125.1 1_555 1_555 no
H(14) C(15) H(15) 129.8 1_555 1_555 no
C(14) C(16) H(16) 129.7 1_555 1_555 no
C(14) C(16) H(17) 118.2 1_555 1_555 no
C(14) C(16) H(18) 104.9 1_555 1_555 no
H(16) C(16) H(17) 96.0 1_555 1_555 no
H(16) C(16) H(18) 94.5 1_555 1_555 no
H(17) C(16) H(18) 111.0 1_555 1_555 no
P(1) C(17) C(18) 108.6(7) 1_555 1_555 yes
P(1) C(17) H(19) 107.3 1_555 1_555 no
P(1) C(17) H(20) 118.4 1_555 1_555 no
C(18) C(17) H(19) 114.8 1_555 1_555 no
C(18) C(17) H(20) 113.6 1_555 1_555 no
H(19) C(17) H(20) 93.4 1_555 1_555 no
P(2) C(18) C(17) 109.9(9) 1_555 1_555 yes
P(2) C(18) H(21) 110.3 1_555 1_555 no
P(2) C(18) H(22) 110.7 1_555 1_555 no
C(17) C(18) H(21) 108.5 1_555 1_555 no
C(17) C(18) H(22) 107.7 1_555 1_555 no
H(21) C(18) H(22) 109.7 1_555 1_555 no
P(2) C(19) C(20) 111.8(3) 1_555 1_555 yes
P(2) C(19) H(23) 103.2 1_555 1_555 no
P(2) C(19) H(24) 115.7 1_555 1_555 no
C(20) C(19) H(23) 113.3 1_555 1_555 no
C(20) C(19) H(24) 105.9 1_555 1_555 no
H(23) C(19) H(24) 107.1 1_555 1_555 no
P(3) C(20) C(19) 111.0(4) 1_555 1_555 yes
P(3) C(20) H(25) 117.1 1_555 1_555 no
P(3) C(20) H(26) 111.2 1_555 1_555 no
C(19) C(20) H(25) 100.8 1_555 1_555 no
C(19) C(20) H(26) 111.2 1_555 1_555 no
H(25) C(20) H(26) 105.0 1_555 1_555 no
P(1) C(21) C(22) 122.0(6) 1_555 1_555 yes
P(1) C(21) C(26) 119.6(4) 1_555 1_555 yes
C(22) C(21) C(26) 118.4(6) 1_555 1_555 yes
C(21) C(22) C(23) 120.1(7) 1_555 1_555 yes
C(21) C(22) H(27) 122.0 1_555 1_555 no
C(23) C(22) H(27) 117.8 1_555 1_555 no
C(22) C(23) C(24) 120.3(6) 1_555 1_555 yes
C(22) C(23) H(28) 117.1 1_555 1_555 no
C(24) C(23) H(28) 121.1 1_555 1_555 no
C(23) C(24) C(25) 120.0(6) 1_555 1_555 yes
C(23) C(24) H(29) 128.1 1_555 1_555 no
C(25) C(24) H(29) 111.8 1_555 1_555 no
C(24) C(25) C(26) 119.6(8) 1_555 1_555 yes
C(24) C(25) H(30) 114.8 1_555 1_555 no
C(26) C(25) H(30) 125.5 1_555 1_555 no
C(21) C(26) C(25) 121.5(5) 1_555 1_555 yes
C(21) C(26) H(31) 118.7 1_555 1_555 no
C(25) C(26) H(31) 119.8 1_555 1_555 no
P(1) C(27) C(28) 120.1(3) 1_555 1_555 yes
P(1) C(27) C(32) 121.0(8) 1_555 1_555 yes
C(28) C(27) C(32) 118.7(9) 1_555 1_555 yes
C(27) C(28) C(29) 120.5(4) 1_555 1_555 yes
C(27) C(28) H(32) 113.8 1_555 1_555 no
C(29) C(28) H(32) 124.5 1_555 1_555 no
C(28) C(29) C(30) 119.7(9) 1_555 1_555 yes
C(28) C(29) H(33) 122.1 1_555 1_555 no
C(30) C(29) H(33) 118.1 1_555 1_555 no
C(29) C(30) C(31) 120.4(9) 1_555 1_555 yes
C(29) C(30) H(34) 112.6 1_555 1_555 no
C(31) C(30) H(34) 127.0 1_555 1_555 no
C(30) C(31) C(32) 119.8(5) 1_555 1_555 yes
C(30) C(31) H(35) 127.8 1_555 1_555 no
C(32) C(31) H(35) 112.2 1_555 1_555 no
C(27) C(32) C(31) 120.8(9) 1_555 1_555 yes
C(27) C(32) H(36) 124.1 1_555 1_555 no
C(31) C(32) H(36) 115.1 1_555 1_555 no
P(2) C(33) C(34) 121.7(8) 1_555 1_555 yes
P(2) C(33) C(38) 120.4(7) 1_555 1_555 yes
C(34) C(33) C(38) 117.8(4) 1_555 1_555 yes
C(33) C(34) C(35) 119.0(8) 1_555 1_555 yes
C(33) C(34) H(37) 121.0 1_555 1_555 no
C(35) C(34) H(37) 120.0 1_555 1_555 no
C(34) C(35) C(36) 122.1(8) 1_555 1_555 yes
C(34) C(35) H(38) 109.2 1_555 1_555 no
C(36) C(35) H(38) 126.4 1_555 1_555 no
C(35) C(36) C(37) 119.5(5) 1_555 1_555 yes
C(35) C(36) H(39) 131.4 1_555 1_555 no
C(37) C(36) H(39) 109.0 1_555 1_555 no
C(36) C(37) C(38) 119.7(8) 1_555 1_555 yes
C(36) C(37) H(40) 124.7 1_555 1_555 no
C(38) C(37) H(40) 115.6 1_555 1_555 no
C(33) C(38) C(37) 121.8(7) 1_555 1_555 yes
C(33) C(38) H(41) 114.5 1_555 1_555 no
C(37) C(38) H(41) 123.6 1_555 1_555 no
P(3) C(39) C(40) 118.5(9) 1_555 1_555 yes
P(3) C(39) C(44) 123.2(5) 1_555 1_555 yes
C(40) C(39) C(44) 118.3(7) 1_555 1_555 yes
C(39) C(40) C(41) 121.2(9) 1_555 1_555 yes
C(39) C(40) H(42) 118.0 1_555 1_555 no
C(41) C(40) H(42) 120.6 1_555 1_555 no
C(40) C(41) C(42) 119.5(6) 1_555 1_555 yes
C(40) C(41) H(43) 120.6 1_555 1_555 no
C(42) C(41) H(43) 119.9 1_555 1_555 no
C(41) C(42) C(43) 119.4(7) 1_555 1_555 yes
C(41) C(42) H(44) 125.3 1_555 1_555 no
C(43) C(42) H(44) 115.3 1_555 1_555 no
C(42) C(43) C(44) 122.0(10) 1_555 1_555 yes
C(42) C(43) H(45) 114.6 1_555 1_555 no
C(44) C(43) H(45) 123.2 1_555 1_555 no
C(39) C(44) C(43) 119.5(6) 1_555 1_555 yes
C(39) C(44) H(46) 120.9 1_555 1_555 no
C(43) C(44) H(46) 117.8 1_555 1_555 no
P(3) C(45) C(46) 122.5(5) 1_555 1_555 yes
P(3) C(45) C(50) 119.1(4) 1_555 1_555 yes
C(46) C(45) C(50) 118.4(5) 1_555 1_555 yes
C(45) C(46) C(47) 121.3(6) 1_555 1_555 yes
C(45) C(46) H(47) 118.8 1_555 1_555 no
C(47) C(46) H(47) 119.1 1_555 1_555 no
C(46) C(47) C(48) 120.0(5) 1_555 1_555 yes
C(46) C(47) H(48) 114.3 1_555 1_555 no
C(48) C(47) H(48) 125.1 1_555 1_555 no
C(47) C(48) C(49) 119.7(6) 1_555 1_555 yes
C(47) C(48) H(49) 124.0 1_555 1_555 no
C(49) C(48) H(49) 116.4 1_555 1_555 no
C(48) C(49) C(50) 120.2(6) 1_555 1_555 yes
C(48) C(49) H(50) 122.4 1_555 1_555 no
C(50) C(49) H(50) 115.8 1_555 1_555 no
C(45) C(50) C(49) 120.4(5) 1_555 1_555 yes
C(45) C(50) H(51) 120.6 1_555 1_555 no
C(49) C(50) H(51) 118.7 1_555 1_555 no

loop_
_geom_bond_atom_site_label_1
_geom_bond_atom_site_label_2
_geom_bond_distance
_geom_bond_publ_flag
Ru(1) S(1) 2.447(1) yes
Ru(1) S(2) 2.34(2) yes
Ru(1) P(1) 2.26(4) yes
Ru(1) P(2) 2.306(1) yes
Ru(1) P(3) 2.253(1) yes
S(1) C(1) 1.78(2) yes
S(2) C(9) 1.77(1) yes
P(1) C(17) 1.837(5) yes
P(1) C(21) 1.83(2) yes
P(1) C(27) 1.837(4) yes
P(2) C(18) 1.84(2) yes
P(2) C(19) 1.850(4) yes
P(2) C(33) 1.83(1) yes
P(3) C(20) 1.860(4) yes
P(3) C(39) 1.84(2) yes
P(3) C(45) 1.84(1) yes
C(1) C(2) 1.39(2) yes
C(1) C(6) 1.408(6) yes
C(2) C(3) 1.39(1) yes
C(2) C(7) 1.515(7) yes
C(3) C(4) 1.366(7) yes
C(3) H(1) 0.984 no
C(4) C(5) 1.37(2) yes
C(4) H(2) 0.978 no
C(5) C(6) 1.40(1) yes
C(5) H(3) 0.977 no
C(6) C(8) 1.50(2) yes
C(7) H(4) 0.948 no
C(7) H(5) 0.971 no
C(7) H(6) 0.955 no
C(8) H(7) 0.961 no
C(8) H(8) 0.950 no
C(8) H(9) 1.068 no
C(9) C(10) 1.42(2) yes
C(9) C(14) 1.403(6) yes
C(10) C(11) 1.39(1) yes
C(10) C(15) 1.506(8) yes
C(11) C(12) 1.354(8) yes
C(11) H(10) 1.017 no
C(12) C(13) 1.37(2) yes
C(12) H(11) 0.961 no
C(13) C(14) 1.39(1) yes
C(13) H(12) 0.952 no
C(14) C(16) 1.49(2) yes
C(15) H(13) 0.897 no
C(15) H(14) 0.871 no
C(15) H(15) 0.877 no
C(16) H(16) 0.960 no
C(16) H(17) 0.965 no
C(16) H(18) 0.957 no
C(17) C(18) 1.51(2) yes
C(17) H(19) 0.960 no
C(17) H(20) 0.922 no
C(18) H(21) 0.975 no
C(18) H(22) 0.944 no
C(19) C(20) 1.507(8) yes
C(19) H(23) 0.958 no
C(19) H(24) 0.951 no
C(20) H(25) 0.962 no
C(20) H(26) 0.975 no
C(21) C(22) 1.39(1) yes
C(21) C(26) 1.381(7) yes
C(22) C(23) 1.39(1) yes
C(22) H(27) 0.952 no
C(23) C(24) 1.365(10) yes
C(23) H(28) 0.984 no
C(24) C(25) 1.38(1) yes
C(24) H(29) 0.983 no
C(25) C(26) 1.37(1) yes
C(25) H(30) 1.034 no
C(26) H(31) 0.982 no
C(27) C(28) 1.40(2) yes
C(27) C(32) 1.36(1) yes
C(28) C(29) 1.372(7) yes
C(28) H(32) 0.963 no
C(29) C(30) 1.37(1) yes
C(29) H(33) 1.018 no
C(30) C(31) 1.36(2) yes
C(30) H(34) 1.015 no
C(31) C(32) 1.390(7) yes
C(31) H(35) 1.003 no
C(32) H(36) 0.966 no
C(33) C(34) 1.400(6) yes
C(33) C(38) 1.38(2) yes
C(34) C(35) 1.38(1) yes
C(34) H(37) 0.959 no
C(35) C(36) 1.35(2) yes
C(35) H(38) 0.986 no
C(36) C(37) 1.367(8) yes
C(36) H(39) 1.000 no
C(37) C(38) 1.38(1) yes
C(37) H(40) 0.968 no
C(38) H(41) 0.975 no
C(39) C(40) 1.38(2) yes
C(39) C(44) 1.372(6) yes
C(40) C(41) 1.38(2) yes
C(40) H(42) 1.022 no
C(41) C(42) 1.362(8) yes
C(41) H(43) 0.953 no
C(42) C(43) 1.35(2) yes
C(42) H(44) 0.969 no
C(43) C(44) 1.38(2) yes
C(43) H(45) 1.001 no
C(44) H(46) 0.962 no
C(45) C(46) 1.368(8) yes
C(45) C(50) 1.410(7) yes
C(46) C(47) 1.39(1) yes
C(46) H(47) 0.975 no
C(47) C(48) 1.385(9) yes
C(47) H(48) 0.957 no
C(48) C(49) 1.380(10) yes
C(48) H(49) 0.953 no
C(49) C(50) 1.38(1) yes
C(49) H(50) 1.030 no
C(50) H(51) 0.943 no

loop_
_geom_contact_atom_site_label_1
_geom_contact_atom_site_label_2
_geom_contact_distance
_geom_contact_site_symmetry_2
C(5) C(18) 3.49(2) 4_555
C(11) C(19) 3.594(6) 4_555
C(12) C(19) 3.462(6) 4_555
C(13) C(20) 3.361(9) 4_555
C(13) C(19) 3.48(2) 4_555
C(29) C(37) 3.579(7) 4_455

loop_
_geom_torsion_atom_site_label_1
_geom_torsion_atom_site_label_2
_geom_torsion_atom_site_label_3
_geom_torsion_atom_site_label_4
_geom_torsion
_geom_torsion_site_symmetry_1
_geom_torsion_site_symmetry_2
_geom_torsion_site_symmetry_3
_geom_torsion_site_symmetry_4
_geom_torsion_publ_flag
Ru(1) S(1) C(1) C(2) -81.1(6) 1_555 1_555 1_555 1_555 yes
Ru(1) S(1) C(1) C(6) 103.2(5) 1_555 1_555 1_555 1_555 yes
Ru(1) S(2) C(9) C(10) -103.9(6) 1_555 1_555 1_555 1_555 yes
Ru(1) S(2) C(9) C(14) 82.2(7) 1_555 1_555 1_555 1_555 yes
Ru(1) P(1) C(17) C(18) -36.7(6) 1_555 1_555 1_555 1_555 yes
Ru(1) P(1) C(21) C(22) -107.2(4) 1_555 1_555 1_555 1_555 yes
Ru(1) P(1) C(21) C(26) 72.0(5) 1_555 1_555 1_555 1_555 yes
Ru(1) P(1) C(27) C(28) -178.7(3) 1_555 1_555 1_555 1_555 yes
Ru(1) P(1) C(27) C(32) 6.9(5) 1_555 1_555 1_555 1_555 yes
Ru(1) P(2) C(18) C(17) -38.0(3) 1_555 1_555 1_555 1_555 yes
Ru(1) P(2) C(19) C(20) 29.5(5) 1_555 1_555 1_555 1_555 yes
Ru(1) P(2) C(33) C(34) -115.6(6) 1_555 1_555 1_555 1_555 yes
Ru(1) P(2) C(33) C(38) 69.4(7) 1_555 1_555 1_555 1_555 yes
Ru(1) P(3) C(20) C(19) 30.9(5) 1_555 1_555 1_555 1_555 yes
Ru(1) P(3) C(39) C(40) -43.8(4) 1_555 1_555 1_555 1_555 yes
Ru(1) P(3) C(39) C(44) 135.6(5) 1_555 1_555 1_555 1_555 yes
Ru(1) P(3) C(45) C(46) 143.6(5) 1_555 1_555 1_555 1_555 yes
Ru(1) P(3) C(45) C(50) -36.9(6) 1_555 1_555 1_555 1_555 yes
S(1) Ru(1) S(2) C(9) 174.8(2) 1_555 1_555 1_555 1_555 yes
S(1) Ru(1) P(1) C(17) -168.7(2) 1_555 1_555 1_555 1_555 yes
S(1) Ru(1) P(1) C(21) -43.2(2) 1_555 1_555 1_555 1_555 yes
S(1) Ru(1) P(1) C(27) 80.1(2) 1_555 1_555 1_555 1_555 yes
S(1) Ru(1) P(2) C(18) 17.0(5) 1_555 1_555 1_555 1_555 yes
S(1) Ru(1) P(2) C(19) -95.2(4) 1_555 1_555 1_555 1_555 yes
S(1) Ru(1) P(2) C(33) 143.3(6) 1_555 1_555 1_555 1_555 yes
S(1) Ru(1) P(3) C(20) 163.3(3) 1_555 1_555 1_555 1_555 yes
S(1) Ru(1) P(3) C(39) -86.1(4) 1_555 1_555 1_555 1_555 yes
S(1) Ru(1) P(3) C(45) 39.5(4) 1_555 1_555 1_555 1_555 yes
S(1) C(1) C(2) C(3) -175.3(3) 1_555 1_555 1_555 1_555 yes
S(1) C(1) C(2) C(7) 5.4(6) 1_555 1_555 1_555 1_555 yes
S(1) C(1) C(6) C(5) 174.1(3) 1_555 1_555 1_555 1_555 yes
S(1) C(1) C(6) C(8) -4.5(6) 1_555 1_555 1_555 1_555 yes
S(2) Ru(1) S(1) C(1) -9.0(2) 1_555 1_555 1_555 1_555 yes
S(2) Ru(1) P(1) C(17) 110.7(2) 1_555 1_555 1_555 1_555 yes
S(2) Ru(1) P(1) C(21) -123.9(2) 1_555 1_555 1_555 1_555 yes
S(2) Ru(1) P(1) C(27) -0.5(2) 1_555 1_555 1_555 1_555 yes
S(2) Ru(1) P(2) C(18) -121.8(8) 1_555 1_555 1_555 1_555 yes
S(2) Ru(1) P(2) C(19) 126.1(5) 1_555 1_555 1_555 1_555 yes
S(2) Ru(1) P(2) C(33) 4.5(2) 1_555 1_555 1_555 1_555 yes
S(2) Ru(1) P(3) C(20) -110.5(2) 1_555 1_555 1_555 1_555 yes
S(2) Ru(1) P(3) C(39) 0.0(2) 1_555 1_555 1_555 1_555 yes
S(2) Ru(1) P(3) C(45) 125.7(7) 1_555 1_555 1_555 1_555 yes
S(2) C(9) C(10) C(11) -179.1(4) 1_555 1_555 1_555 1_555 yes
S(2) C(9) C(10) C(15) -2.1(6) 1_555 1_555 1_555 1_555 yes
S(2) C(9) C(14) C(13) 177.9(3) 1_555 1_555 1_555 1_555 yes
S(2) C(9) C(14) C(16) -1.5(6) 1_555 1_555 1_555 1_555 yes
P(1) Ru(1) S(1) C(1) -143.5(6) 1_555 1_555 1_555 1_555 yes
P(1) Ru(1) S(2) C(9) -102.3(3) 1_555 1_555 1_555 1_555 yes
P(1) Ru(1) P(2) C(18) 12.0(2) 1_555 1_555 1_555 1_555 yes
P(1) Ru(1) P(2) C(19) -100.2(2) 1_555 1_555 1_555 1_555 yes
P(1) Ru(1) P(2) C(33) 138.3(6) 1_555 1_555 1_555 1_555 yes
P(1) Ru(1) P(3) C(20) 73.9(1) 1_555 1_555 1_555 1_555 yes
P(1) Ru(1) P(3) C(39) -175.6(2) 1_555 1_555 1_555 1_555 yes
P(1) Ru(1) P(3) C(45) -49.9(7) 1_555 1_555 1_555 1_555 yes
P(1) C(17) C(18) P(2) 46.8(5) 1_555 1_555 1_555 1_555 yes
P(1) C(21) C(22) C(23) 179.1(5) 1_555 1_555 1_555 1_555 yes
P(1) C(21) C(26) C(25) -179.4(5) 1_555 1_555 1_555 1_555 yes
P(1) C(27) C(28) C(29) -174.6(4) 1_555 1_555 1_555 1_555 yes
P(1) C(27) C(32) C(31) 175.2(5) 1_555 1_555 1_555 1_555 yes
P(2) Ru(1) S(1) C(1) -148.5(6) 1_555 1_555 1_555 1_555 yes
P(2) Ru(1) S(2) C(9) -9.7(2) 1_555 1_555 1_555 1_555 yes
P(2) Ru(1) P(1) C(17) 10.7(2) 1_555 1_555 1_555 1_555 yes
P(2) Ru(1) P(1) C(21) 136.2(2) 1_555 1_555 1_555 1_555 yes
P(2) Ru(1) P(1) C(27) -100.5(2) 1_555 1_555 1_555 1_555 yes
P(2) Ru(1) P(3) C(20) -10.0(2) 1_555 1_555 1_555 1_555 yes
P(2) Ru(1) P(3) C(39) 100.5(3) 1_555 1_555 1_555 1_555 yes
P(2) Ru(1) P(3) C(45) -133.8(5) 1_555 1_555 1_555 1_555 yes
P(2) C(19) C(20) P(3) -37.7(6) 1_555 1_555 1_555 1_555 yes
P(2) C(33) C(34) C(35) -174.4(4) 1_555 1_555 1_555 1_555 yes
P(2) C(33) C(38) C(37) 172.9(3) 1_555 1_555 1_555 1_555 yes
P(3) Ru(1) S(1) C(1) 125.1(3) 1_555 1_555 1_555 1_555 yes
P(3) Ru(1) S(2) C(9) 83.9(3) 1_555 1_555 1_555 1_555 yes
P(3) Ru(1) P(1) C(17) -73.7(2) 1_555 1_555 1_555 1_555 yes
P(3) Ru(1) P(1) C(21) 51.7(2) 1_555 1_555 1_555 1_555 yes
P(3) Ru(1) P(1) C(27) 175.1(1) 1_555 1_555 1_555 1_555 yes
P(3) Ru(1) P(2) C(18) 104.0(5) 1_555 1_555 1_555 1_555 yes
P(3) Ru(1) P(2) C(19) -8.2(2) 1_555 1_555 1_555 1_555 yes
P(3) Ru(1) P(2) C(33) -129.7(4) 1_555 1_555 1_555 1_555 yes
P(3) C(39) C(40) C(41) -176.4(4) 1_555 1_555 1_555 1_555 yes
P(3) C(39) C(44) C(43) 178.8(5) 1_555 1_555 1_555 1_555 yes
P(3) C(45) C(46) C(47) -178.8(4) 1_555 1_555 1_555 1_555 yes
P(3) C(45) C(50) C(49) 179.8(4) 1_555 1_555 1_555 1_555 yes
C(1) C(2) C(3) C(4) 0.3(7) 1_555 1_555 1_555 1_555 yes
C(1) C(6) C(5) C(4) 2.3(6) 1_555 1_555 1_555 1_555 yes
C(2) C(1) C(6) C(5) -1.8(6) 1_555 1_555 1_555 1_555 yes
C(2) C(1) C(6) C(8) 179.7(4) 1_555 1_555 1_555 1_555 yes
C(2) C(3) C(4) C(5) 0.1(7) 1_555 1_555 1_555 1_555 yes
C(3) C(2) C(1) C(6) 0.5(6) 1_555 1_555 1_555 1_555 yes
C(3) C(4) C(5) C(6) -1.5(7) 1_555 1_555 1_555 1_555 yes
C(4) C(3) C(2) C(7) 179.7(5) 1_555 1_555 1_555 1_555 yes
C(4) C(5) C(6) C(8) -179.1(5) 1_555 1_555 1_555 1_555 yes
C(6) C(1) C(2) C(7) -178.8(4) 1_555 1_555 1_555 1_555 yes
C(9) C(10) C(11) C(12) 2.7(7) 1_555 1_555 1_555 1_555 yes
C(9) C(14) C(13) C(12) -0.6(7) 1_555 1_555 1_555 1_555 yes
C(10) C(9) C(14) C(13) 4.0(6) 1_555 1_555 1_555 1_555 yes
C(10) C(9) C(14) C(16) -175.4(4) 1_555 1_555 1_555 1_555 yes
C(10) C(11) C(12) C(13) 0.7(8) 1_555 1_555 1_555 1_555 yes
C(11) C(10) C(9) C(14) -5.0(6) 1_555 1_555 1_555 1_555 yes
C(11) C(12) C(13) C(14) -1.8(8) 1_555 1_555 1_555 1_555 yes
C(12) C(11) C(10) C(15) -174.3(5) 1_555 1_555 1_555 1_555 yes
C(12) C(13) C(14) C(16) 178.7(5) 1_555 1_555 1_555 1_555 yes
C(14) C(9) C(10) C(15) 171.9(4) 1_555 1_555 1_555 1_555 yes
C(17) P(1) C(21) C(22) 21.1(5) 1_555 1_555 1_555 1_555 yes
C(17) P(1) C(21) C(26) -159.7(4) 1_555 1_555 1_555 1_555 yes
C(17) P(1) C(27) C(28) 63.8(4) 1_555 1_555 1_555 1_555 yes
C(17) P(1) C(27) C(32) -110.7(5) 1_555 1_555 1_555 1_555 yes
C(17) C(18) P(2) C(19) 78.4(3) 1_555 1_555 1_555 1_555 yes
C(17) C(18) P(2) C(33) 179.7(3) 1_555 1_555 1_555 1_555 yes
C(18) P(2) C(19) C(20) -85.9(9) 1_555 1_555 1_555 1_555 yes
C(18) P(2) C(33) C(34) 13.0(4) 1_555 1_555 1_555 1_555 yes
C(18) P(2) C(33) C(38) -162.0(4) 1_555 1_555 1_555 1_555 yes
C(18) C(17) P(1) C(21) -173.7(3) 1_555 1_555 1_555 1_555 yes
C(18) C(17) P(1) C(27) 82.1(7) 1_555 1_555 1_555 1_555 yes
C(19) P(2) C(33) C(34) 118.5(4) 1_555 1_555 1_555 1_555 yes
C(19) P(2) C(33) C(38) -56.5(4) 1_555 1_555 1_555 1_555 yes
C(19) C(20) P(3) C(39) -85.8(9) 1_555 1_555 1_555 1_555 yes
C(19) C(20) P(3) C(45) 169.1(3) 1_555 1_555 1_555 1_555 yes
C(20) P(3) C(39) C(40) 73.5(4) 1_555 1_555 1_555 1_555 yes
C(20) P(3) C(39) C(44) -107.1(5) 1_555 1_555 1_555 1_555 yes
C(20) P(3) C(45) C(46) 15.7(5) 1_555 1_555 1_555 1_555 yes
C(20) P(3) C(45) C(50) -164.8(4) 1_555 1_555 1_555 1_555 yes
C(20) C(19) P(2) C(33) 169.8(3) 1_555 1_555 1_555 1_555 yes
C(21) P(1) C(27) C(28) -42.6(7) 1_555 1_555 1_555 1_555 yes
C(21) P(1) C(27) C(32) 143.0(6) 1_555 1_555 1_555 1_555 yes
C(21) C(22) C(23) C(24) 1(1) 1_555 1_555 1_555 1_555 yes
C(21) C(26) C(25) C(24) -0.4(10) 1_555 1_555 1_555 1_555 yes
C(22) C(21) P(1) C(27) 124.8(6) 1_555 1_555 1_555 1_555 yes
C(22) C(21) C(26) C(25) -0.2(8) 1_555 1_555 1_555 1_555 yes
C(22) C(23) C(24) C(25) -1(1) 1_555 1_555 1_555 1_555 yes
C(23) C(22) C(21) C(26) -0.1(8) 1_555 1_555 1_555 1_555 yes
C(23) C(24) C(25) C(26) 1(1) 1_555 1_555 1_555 1_555 yes
C(26) C(21) P(1) C(27) -56.1(6) 1_555 1_555 1_555 1_555 yes
C(27) C(28) C(29) C(30) 1.3(8) 1_555 1_555 1_555 1_555 yes
C(27) C(32) C(31) C(30) -2(1) 1_555 1_555 1_555 1_555 yes
C(28) C(27) C(32) C(31) 0.7(8) 1_555 1_555 1_555 1_555 yes
C(28) C(29) C(30) C(31) -3.3(10) 1_555 1_555 1_555 1_555 yes
C(29) C(28) C(27) C(32) -0.1(7) 1_555 1_555 1_555 1_555 yes
C(29) C(30) C(31) C(32) 3(1) 1_555 1_555 1_555 1_555 yes
C(33) C(34) C(35) C(36) 0.4(8) 1_555 1_555 1_555 1_555 yes
C(33) C(38) C(37) C(36) 2.7(7) 1_555 1_555 1_555 1_555 yes
C(34) C(33) C(38) C(37) -2.2(6) 1_555 1_555 1_555 1_555 yes
C(34) C(35) C(36) C(37) 0.0(9) 1_555 1_555 1_555 1_555 yes
C(35) C(34) C(33) C(38) 0.7(7) 1_555 1_555 1_555 1_555 yes
C(35) C(36) C(37) C(38) -1.6(8) 1_555 1_555 1_555 1_555 yes
C(39) P(3) C(45) C(46) -87.7(5) 1_555 1_555 1_555 1_555 yes
C(39) P(3) C(45) C(50) 91.8(4) 1_555 1_555 1_555 1_555 yes
C(39) C(40) C(41) C(42) -2.6(9) 1_555 1_555 1_555 1_555 yes
C(39) C(44) C(43) C(42) -2(1) 1_555 1_555 1_555 1_555 yes
C(40) C(39) P(3) C(45) 177.1(4) 1_555 1_555 1_555 1_555 yes
C(40) C(39) C(44) C(43) -1.7(9) 1_555 1_555 1_555 1_555 yes
C(40) C(41) C(42) C(43) -1(1) 1_555 1_555 1_555 1_555 yes
C(41) C(40) C(39) C(44) 4.1(8) 1_555 1_555 1_555 1_555 yes
C(41) C(42) C(43) C(44) 3(1) 1_555 1_555 1_555 1_555 yes
C(44) C(39) P(3) C(45) -3.5(5) 1_555 1_555 1_555 1_555 yes
C(45) C(46) C(47) C(48) -1.3(9) 1_555 1_555 1_555 1_555 yes
C(45) C(50) C(49) C(48) -0.6(9) 1_555 1_555 1_555 1_555 yes
C(46) C(45) C(50) C(49) -0.7(8) 1_555 1_555 1_555 1_555 yes
C(46) C(47) C(48) C(49) -0.1(10) 1_555 1_555 1_555 1_555 yes
C(47) C(46) C(45) C(50) 1.7(8) 1_555 1_555 1_555 1_555 yes
C(47) C(48) C(49) C(50) 1.0(10) 1_555 1_555 1_555 1_555 yes
